data_4029396
loop_
_publ_author_name
'Hong, Fong-Jiao'
'Low, Yun-Yee'
'Chong, Kam-Weng'
'Thomas, Noel F.'
'Kam, Toh-Seok'

_publ_section_title
;
 Biomimetic oxidative dimerization of anodically generated stilbene
 radical cations: effect of aromatic substitution on product distribution
 and reaction pathways.
;
_journal_issue 10
_journal_name_full 'The Journal of organic chemistry'
_journal_page_first 4528
_journal_page_last 4543
_journal_paper_doi 10.1021/jo500559r
_journal_volume 79
_journal_year 2014
_chemical_formula_moiety 'C30 H26'
_chemical_formula_sum 'C30 H26'
_chemical_formula_weight 386.51
_chemical_melting_point 136.5(15)
_chemical_name_systematic
; 
 ? 
;
_space_group_IT_number 14
_symmetry_cell_setting monoclinic
_symmetry_space_group_name_Hall '-P 2ybc'
_symmetry_space_group_name_H-M 'P 1 21/c 1'
_atom_sites_solution_hydrogens geom
_atom_sites_solution_primary direct
_atom_sites_solution_secondary difmap
_audit_creation_method SHELXL-97
_cell_angle_alpha 90.00
_cell_angle_beta 90.6940(10)
_cell_angle_gamma 90.00
_cell_formula_units_Z 4
_cell_length_a 11.2069(2)
_cell_length_b 11.0239(2)
_cell_length_c 18.5291(4)
_cell_measurement_reflns_used 5248
_cell_measurement_temperature 296(2)
_cell_measurement_theta_max 25.35
_cell_measurement_theta_min 2.59
_cell_volume 2288.99(8)
_computing_cell_refinement 'SAINT (Bruker, 2007)'
_computing_data_collection 'APEX2 (Bruker, 2007)'
_computing_data_reduction 'SAINT (Bruker, 2007)'
_computing_molecular_graphics 'X-SEED (Barbour, 2001)'
_computing_publication_material
;  
SHELXL-97 (Sheldrick, 2008), enCIFer (Allen et al., 2004),
;
_computing_structure_refinement
;  
SHELXL97 (Sheldrick, 2008), Olex2 (Dolomanov & Puschmann, 2009)
;
_computing_structure_solution 'SHELXS97 (Sheldrick, 2008)'
_diffrn_ambient_temperature 296(2)
_diffrn_measured_fraction_theta_full 1.000
_diffrn_measured_fraction_theta_max 0.999
_diffrn_measurement_device_type 'Bruker SMART APEX CCD'
_diffrn_measurement_method '\w scans'
_diffrn_radiation_monochromator graphite
_diffrn_radiation_source 'fine-focus sealed tube'
_diffrn_radiation_type MoK\a
_diffrn_radiation_wavelength 0.71073
_diffrn_reflns_av_R_equivalents 0.0268
_diffrn_reflns_av_sigmaI/netI 0.0248
_diffrn_reflns_limit_h_max 14
_diffrn_reflns_limit_h_min -14
_diffrn_reflns_limit_k_max 13
_diffrn_reflns_limit_k_min -13
_diffrn_reflns_limit_l_max 23
_diffrn_reflns_limit_l_min -23
_diffrn_reflns_number 20102
_diffrn_reflns_theta_full 25.00
_diffrn_reflns_theta_max 26.64
_diffrn_reflns_theta_min 1.82
_exptl_absorpt_coefficient_mu 0.063
_exptl_absorpt_correction_T_max 0.9803
_exptl_absorpt_correction_T_min 0.9585
_exptl_absorpt_correction_type multi-scan
_exptl_absorpt_process_details 'SADABS (Bruker, 2006)'
_exptl_crystal_colour colorless
_exptl_crystal_density_diffrn 1.122
_exptl_crystal_density_method 'not measured'
_exptl_crystal_description block
_exptl_crystal_F_000 824.0
_exptl_crystal_size_max 0.45
_exptl_crystal_size_mid 0.23
_exptl_crystal_size_min 0.21
_refine_diff_density_max 0.182
_refine_diff_density_min -0.187
_refine_diff_density_rms 0.040
_refine_ls_extinction_method none
_refine_ls_goodness_of_fit_ref 1.127
_refine_ls_hydrogen_treatment constr
_refine_ls_matrix_type full
_refine_ls_number_parameters 273
_refine_ls_number_reflns 4805
_refine_ls_number_restraints 0
_refine_ls_restrained_S_all 1.127
_refine_ls_R_factor_all 0.0691
_refine_ls_R_factor_gt 0.0478
_refine_ls_shift/su_max <0.001
_refine_ls_shift/su_mean <0.001
_refine_ls_structure_factor_coef Fsqd
_refine_ls_weighting_details 'calc w=1/[\s^2^(Fo^2^)+(0.1000P)^2^+0.0000P] where P=(Fo^2^+2Fc^2^)/3'
_refine_ls_weighting_scheme calc
_refine_ls_wR_factor_gt 0.1450
_refine_ls_wR_factor_ref 0.1654
_reflns_number_gt 3463
_reflns_number_total 4805
_reflns_threshold_expression I>2\s(I)
_cod_data_source_file jo500559r_si_027.cif
_cod_data_source_block hfj_4948
_cod_depositor_comments
;
The following automatic conversions were performed:

'_chemical_melting_point' value '135-138' was changed to '136.5(15)'
- the average value was taken and precision was
estimated.

'_symmetry_cell_setting' value 'Monoclinic' changed to
'monoclinic' according to
/usr/data/users/saulius/crontab/automatic-downloads/rss-feeds/ACS/lib/dictionaries/cif_core.dic
dictionary named 'cif_core.dic' version 2.4.2 from 2011-04-26.

Automatic conversion script
Id: cif_fix_values 2281 2013-09-26 08:29:07Z andrius 

 Adding full bibliography for 4029384--4029417.cif.
;
_cod_original_sg_symbol_H-M 'P 21/c'
_cod_database_code 4029396

loop_
_symmetry_equiv_pos_as_xyz
'x, y, z'
'-x, y+1/2, -z+1/2'
'-x, -y, -z'
'x, -y-1/2, z-1/2'

loop_
_atom_site_label
_atom_site_type_symbol
_atom_site_fract_x
_atom_site_fract_y
_atom_site_fract_z
_atom_site_U_iso_or_equiv
_atom_site_adp_type
_atom_site_occupancy
_atom_site_symmetry_multiplicity
_atom_site_calc_flag
_atom_site_refinement_flags
C8A C 0.28432(11) -0.10148(12) 0.20057(7) 0.0449(3) Uani 1 1 d .
C5A C 0.43958(12) 0.15406(13) 0.34687(7) 0.0503(3) Uani 1 1 d .
H5A H 0.4789 0.2243 0.3294 0.060 Uiso 1 1 calc R
C9A C 0.23603(11) -0.19205(12) 0.14895(7) 0.0472(3) Uani 1 1 d .
C7B C 0.41735(11) 0.08316(12) 0.21792(7) 0.0433(3) Uani 1 1 d .
H7B H 0.4162 0.1720 0.2071 0.052 Uiso 1 1 calc R
C6A C 0.39747(11) 0.06941(12) 0.29792(7) 0.0452(3) Uani 1 1 d .
C1A C 0.34086(12) -0.03551(13) 0.32307(7) 0.0517(4) Uani 1 1 d .
C8B C 0.31524(11) 0.02421(12) 0.17267(7) 0.0440(3) Uani 1 1 d .
H8B H 0.3455 0.0139 0.1225 0.053 Uiso 1 1 calc R
C1B C 0.53885(11) 0.03515(12) 0.19495(7) 0.0454(3) Uani 1 1 d .
C6B C 0.60505(12) -0.04780(13) 0.23420(8) 0.0525(4) Uani 1 1 d .
H6B H 0.5755 -0.0765 0.2789 0.063 Uiso 1 1 calc R
C9B C 0.20737(12) 0.10827(12) 0.16789(7) 0.0491(3) Uani 1 1 d .
C7A C 0.29674(13) -0.12476(13) 0.27113(7) 0.0526(4) Uani 1 1 d .
H7A H 0.2758 -0.2031 0.2882 0.063 Uiso 1 1 calc R
C4A C 0.42637(13) 0.13981(15) 0.42088(8) 0.0598(4) Uani 1 1 d .
C14A C 0.18247(13) -0.15738(14) 0.08401(8) 0.0558(4) Uani 1 1 d .
H14A H 0.1785 -0.0738 0.0718 0.067 Uiso 1 1 calc R
C10A C 0.24223(14) -0.31540(14) 0.16373(9) 0.0629(4) Uani 1 1 d .
H10A H 0.2799 -0.3420 0.2071 0.075 Uiso 1 1 calc R
C5B C 0.71341(13) -0.08998(15) 0.20981(9) 0.0646(4) Uani 1 1 d .
H5B H 0.7568 -0.1472 0.2381 0.078 Uiso 1 1 calc R
C3A C 0.37010(15) 0.03595(17) 0.44504(8) 0.0703(5) Uani 1 1 d .
H3A H 0.3600 0.0241 0.4954 0.084 Uiso 1 1 calc R
C13A C 0.13497(15) -0.24232(17) 0.03701(9) 0.0691(5) Uani 1 1 d .
H13A H 0.0984 -0.2167 -0.0069 0.083 Uiso 1 1 calc R
C14B C 0.11844(14) 0.11070(16) 0.21852(9) 0.0683(5) Uani 1 1 d .
H14B H 0.1206 0.0555 0.2579 0.082 Uiso 1 1 calc R
C2A C 0.32852(15) -0.05055(16) 0.39722(8) 0.0658(4) Uani 1 1 d .
H2A H 0.2909 -0.1215 0.4151 0.079 Uiso 1 1 calc R
C2B C 0.58634(14) 0.07611(18) 0.13115(9) 0.0709(5) Uani 1 1 d .
H2B H 0.5437 0.1345 0.1034 0.085 Uiso 1 1 calc R
C10B C 0.19940(14) 0.19032(15) 0.11119(9) 0.0636(4) Uani 1 1 d .
H10B H 0.2595 0.1907 0.0755 0.076 Uiso 1 1 calc R
C12A C 0.14036(17) -0.36288(18) 0.05346(10) 0.0794(5) Uani 1 1 d .
H12A H 0.1066 -0.4210 0.0214 0.095 Uiso 1 1 calc R
C11A C 0.19486(17) -0.40006(17) 0.11675(11) 0.0792(5) Uani 1 1 d .
H11A H 0.1998 -0.4840 0.1280 0.095 Uiso 1 1 calc R
C4B C 0.75983(14) -0.05087(18) 0.14547(10) 0.0747(5) Uani 1 1 d .
C15A C 0.47445(18) 0.23430(18) 0.47232(9) 0.0824(6) Uani 1 1 d .
H15A H 0.5597 0.2466 0.4636 0.124 Uiso 1 1 calc R
H15B H 0.4633 0.2069 0.5221 0.124 Uiso 1 1 calc R
H15C H 0.4317 0.3108 0.4647 0.124 Uiso 1 1 calc R
C11B C 0.10572(18) 0.27152(17) 0.10563(12) 0.0833(6) Uani 1 1 d .
H11B H 0.1019 0.3263 0.0661 0.100 Uiso 1 1 calc R
C3B C 0.69473(16) 0.0338(2) 0.10683(10) 0.0882(6) Uani 1 1 d .
H3B H 0.7251 0.0637 0.0626 0.106 Uiso 1 1 calc R
C12B C 0.01949(18) 0.2735(2) 0.15611(14) 0.0906(6) Uani 1 1 d .
H12B H -0.0444 0.3298 0.1525 0.109 Uiso 1 1 calc R
C13B C 0.02549(17) 0.1936(2) 0.21219(13) 0.0913(6) Uani 1 1 d .
H13B H -0.0350 0.1946 0.2476 0.110 Uiso 1 1 calc R
C15B C 0.87803(19) -0.0981(3) 0.11791(14) 0.1258(9) Uani 1 1 d .
H15D H 0.9388 -0.0915 0.1562 0.189 Uiso 1 1 calc R
H15E H 0.9024 -0.0501 0.0761 0.189 Uiso 1 1 calc R
H15F H 0.8692 -0.1833 0.1037 0.189 Uiso 1 1 calc R

loop_
_atom_site_aniso_label
_atom_site_aniso_U_11
_atom_site_aniso_U_22
_atom_site_aniso_U_33
_atom_site_aniso_U_23
_atom_site_aniso_U_13
_atom_site_aniso_U_12
C8A 0.0399(6) 0.0452(8) 0.0495(7) 0.0000(5) -0.0015(5) -0.0019(5)
C5A 0.0458(7) 0.0518(8) 0.0532(8) -0.0030(6) -0.0031(6) 0.0006(6)
C9A 0.0395(7) 0.0494(8) 0.0528(8) -0.0036(6) 0.0022(6) -0.0011(6)
C7B 0.0426(7) 0.0403(7) 0.0469(7) 0.0041(5) -0.0023(5) -0.0028(5)
C6A 0.0401(7) 0.0492(8) 0.0462(7) 0.0011(6) -0.0012(5) 0.0008(5)
C1A 0.0514(8) 0.0579(9) 0.0456(7) 0.0050(6) -0.0032(6) -0.0069(6)
C8B 0.0434(7) 0.0474(8) 0.0411(7) 0.0015(5) -0.0017(5) 0.0006(5)
C1B 0.0411(7) 0.0479(8) 0.0470(7) 0.0003(6) -0.0029(5) -0.0057(5)
C6B 0.0498(8) 0.0493(8) 0.0582(8) 0.0020(6) -0.0017(6) 0.0001(6)
C9B 0.0433(7) 0.0490(8) 0.0547(8) -0.0026(6) -0.0076(6) -0.0012(6)
C7A 0.0550(8) 0.0500(8) 0.0527(8) 0.0078(6) -0.0038(6) -0.0102(6)
C4A 0.0553(9) 0.0719(11) 0.0520(8) -0.0101(7) -0.0040(7) 0.0024(7)
C14A 0.0518(8) 0.0614(9) 0.0542(8) -0.0071(7) -0.0030(6) 0.0007(6)
C10A 0.0647(9) 0.0537(9) 0.0701(10) -0.0037(7) -0.0059(8) -0.0011(7)
C5B 0.0506(9) 0.0611(10) 0.0820(11) -0.0056(8) -0.0056(8) 0.0068(7)
C3A 0.0733(11) 0.0945(13) 0.0430(8) 0.0004(8) -0.0004(7) -0.0088(9)
C13A 0.0666(10) 0.0813(13) 0.0590(10) -0.0164(8) -0.0076(8) -0.0030(8)
C14B 0.0518(9) 0.0775(12) 0.0756(11) -0.0001(8) 0.0047(8) 0.0064(8)
C2A 0.0709(10) 0.0778(12) 0.0487(9) 0.0102(7) -0.0017(7) -0.0177(8)
C2B 0.0546(9) 0.0929(13) 0.0654(10) 0.0219(9) 0.0087(7) 0.0047(8)
C10B 0.0591(9) 0.0595(10) 0.0720(10) 0.0084(7) -0.0130(8) 0.0017(7)
C12A 0.0794(12) 0.0757(13) 0.0830(12) -0.0321(10) -0.0025(10) -0.0130(9)
C11A 0.0899(13) 0.0552(11) 0.0923(13) -0.0155(9) -0.0057(11) -0.0077(9)
C4B 0.0484(9) 0.0916(14) 0.0843(12) -0.0176(10) 0.0060(8) 0.0031(8)
C15A 0.0947(13) 0.0899(14) 0.0624(10) -0.0237(9) -0.0073(9) -0.0042(10)
C11B 0.0793(13) 0.0600(11) 0.1095(15) 0.0087(9) -0.0377(12) 0.0052(9)
C3B 0.0634(11) 0.1298(18) 0.0719(12) 0.0123(11) 0.0210(9) -0.0013(11)
C12B 0.0644(12) 0.0768(14) 0.1298(18) -0.0159(13) -0.0284(12) 0.0202(9)
C13B 0.0553(10) 0.1057(17) 0.1130(17) -0.0197(13) 0.0055(10) 0.0151(10)
C15B 0.0653(13) 0.178(3) 0.134(2) -0.0304(18) 0.0249(13) 0.0269(15)

loop_
_atom_type_symbol
_atom_type_description
_atom_type_scat_dispersion_real
_atom_type_scat_dispersion_imag
_atom_type_scat_source
C C 0.0033 0.0016 'International Tables Vol C Tables 4.2.6.8 and 6.1.1.4'
H H 0.0000 0.0000 'International Tables Vol C Tables 4.2.6.8 and 6.1.1.4'
O O 0.0106 0.0060 'International Tables Vol C Tables 4.2.6.8 and 6.1.1.4'

loop_
_geom_angle_atom_site_label_1
_geom_angle_atom_site_label_2
_geom_angle_atom_site_label_3
_geom_angle
C7A C8A C9A 122.33(12)
C7A C8A C8B 119.05(12)
C9A C8A C8B 118.55(11)
C6A C5A C4A 122.15(13)
C6A C5A H5A 118.9
C4A C5A H5A 118.9
C10A C9A C14A 117.35(13)
C10A C9A C8A 121.06(13)
C14A C9A C8A 121.59(13)
C6A C7B C1B 112.45(10)
C6A C7B C8B 111.82(10)
C1B C7B C8B 111.00(10)
C6A C7B H7B 107.1
C1B C7B H7B 107.1
C8B C7B H7B 107.1
C5A C6A C1A 119.47(12)
C5A C6A C7B 121.60(12)
C1A C6A C7B 118.83(12)
C2A C1A C6A 118.49(13)
C2A C1A C7A 122.26(13)
C6A C1A C7A 119.25(12)
C8A C8B C9B 112.94(10)
C8A C8B C7B 111.55(10)
C9B C8B C7B 110.83(10)
C8A C8B H8B 107.1
C9B C8B H8B 107.1
C7B C8B H8B 107.1
C2B C1B C6B 117.29(13)
C2B C1B C7B 118.73(13)
C6B C1B C7B 123.98(12)
C1B C6B C5B 121.34(14)
C1B C6B H6B 119.3
C5B C6B H6B 119.3
C14B C9B C10B 117.54(14)
C14B C9B C8B 123.50(13)
C10B C9B C8B 118.92(13)
C8A C7A C1A 123.08(13)
C8A C7A H7A 118.5
C1A C7A H7A 118.5
C3A C4A C5A 117.84(14)
C3A C4A C15A 121.86(15)
C5A C4A C15A 120.29(15)
C13A C14A C9A 121.20(15)
C13A C14A H14A 119.4
C9A C14A H14A 119.4
C11A C10A C9A 121.37(16)
C11A C10A H10A 119.3
C9A C10A H10A 119.3
C4B C5B C6B 121.41(16)
C4B C5B H5B 119.3
C6B C5B H5B 119.3
C2A C3A C4A 121.06(14)
C2A C3A H3A 119.5
C4A C3A H3A 119.5
C12A C13A C14A 120.24(16)
C12A C13A H13A 119.9
C14A C13A H13A 119.9
C9B C14B C13B 120.21(18)
C9B C14B H14B 119.9
C13B C14B H14B 119.9
C3A C2A C1A 120.99(15)
C3A C2A H2A 119.5
C1A C2A H2A 119.5
C1B C2B C3B 121.29(16)
C1B C2B H2B 119.4
C3B C2B H2B 119.4
C11B C10B C9B 121.34(17)
C11B C10B H10B 119.3
C9B C10B H10B 119.3
C13A C12A C11A 119.85(16)
C13A C12A H12A 120.1
C11A C12A H12A 120.1
C12A C11A C10A 119.97(17)
C12A C11A H11A 120.0
C10A C11A H11A 120.0
C5B C4B C3B 117.29(15)
C5B C4B C15B 121.6(2)
C3B C4B C15B 121.06(19)
C4A C15A H15A 109.5
C4A C15A H15B 109.5
H15A C15A H15B 109.5
C4A C15A H15C 109.5
H15A C15A H15C 109.5
H15B C15A H15C 109.5
C12B C11B C10B 120.45(18)
C12B C11B H11B 119.8
C10B C11B H11B 119.8
C4B C3B C2B 121.36(16)
C4B C3B H3B 119.3
C2B C3B H3B 119.3
C11B C12B C13B 119.19(18)
C11B C12B H12B 120.4
C13B C12B H12B 120.4
C12B C13B C14B 121.3(2)
C12B C13B H13B 119.4
C14B C13B H13B 119.4
C4B C15B H15D 109.5
C4B C15B H15E 109.5
H15D C15B H15E 109.5
C4B C15B H15F 109.5
H15D C15B H15F 109.5
H15E C15B H15F 109.5

loop_
_geom_bond_atom_site_label_1
_geom_bond_atom_site_label_2
_geom_bond_distance
C8A C7A 1.3381(18)
C8A C9A 1.4805(18)
C8A C8B 1.5204(18)
C5A C6A 1.3805(18)
C5A C4A 1.390(2)
C5A H5A 0.9500
C9A C10A 1.389(2)
C9A C14A 1.3917(19)
C7B C6A 1.5093(17)
C7B C1B 1.5262(18)
C7B C8B 1.5530(17)
C7B H7B 1.0000
C6A C1A 1.4016(19)
C1A C2A 1.3926(19)
C1A C7A 1.4584(19)
C8B C9B 1.5248(18)
C8B H8B 1.0000
C1B C2B 1.378(2)
C1B C6B 1.3793(19)
C6B C5B 1.381(2)
C6B H6B 0.9500
C9B C14B 1.377(2)
C9B C10B 1.388(2)
C7A H7A 0.9500
C4A C3A 1.384(2)
C4A C15A 1.507(2)
C14A C13A 1.381(2)
C14A H14A 0.9500
C10A C11A 1.378(2)
C10A H10A 0.9500
C5B C4B 1.376(2)
C5B H5B 0.9500
C3A C2A 1.379(2)
C3A H3A 0.9500
C13A C12A 1.365(3)
C13A H13A 0.9500
C14B C13B 1.390(3)
C14B H14B 0.9500
C2A H2A 0.9500
C2B C3B 1.382(2)
C2B H2B 0.9500
C10B C11B 1.383(2)
C10B H10B 0.9500
C12A C11A 1.378(3)
C12A H12A 0.9500
C11A H11A 0.9500
C4B C3B 1.380(3)
C4B C15B 1.518(2)
C15A H15A 0.9800
C15A H15B 0.9800
C15A H15C 0.9800
C11B C12B 1.353(3)
C11B H11B 0.9500
C3B H3B 0.9500
C12B C13B 1.363(3)
C12B H12B 0.9500
C13B H13B 0.9500
C15B H15D 0.9800
C15B H15E 0.9800
C15B H15F 0.9800
